data_7114105
loop_
_publ_author_name
'P\'erez, Julio'
'Riera, Luc\'ia'
'Riera, V\'ictor'
'Garc\'ia-Granda, Santiago'
'Garc\'ia-Rodr\'iguez, Esther'
'Miguel, Daniel'

_publ_section_title
;
 Molybdenum alkynyls as alkynyl transfer reagentsElectronic supplementary
 information (ESI) available: Experimental section and crystal data for 2
 and 3. See http://www.rsc.org/suppdata/cc/b1/b110864f/
;
_journal_issue 4
_journal_name_full 'Chemical Communications'
_journal_page_first 384
_journal_paper_doi 10.1039/b110864f
_journal_year 2002
_chemical_formula_sum 'C13 H9 Cl2 Co N3'
_chemical_formula_weight 337.07
_chemical_name_common
;
Dinuclear 2-(2'-pyridyl)quinoxaline cobalt(II) dichloride
;
_chemical_name_systematic
; 
? 
;
_space_group_IT_number 14
_symmetry_cell_setting monoclinic
_symmetry_space_group_name_Hall '-P 2yn'
_symmetry_space_group_name_H-M 'P 1 21/n 1'
_atom_sites_solution_hydrogens geom
_atom_sites_solution_primary direct
_atom_sites_solution_secondary difmap
_audit_creation_method SHELXL-97
_cell_angle_alpha 90.00
_cell_angle_beta 91.534(6)
_cell_angle_gamma 90.00
_cell_formula_units_Z 4
_cell_length_a 7.861(3)
_cell_length_b 15.196(5)
_cell_length_c 10.740(4)
_cell_measurement_temperature 293(2)
_cell_volume 1282.5(8)
_computing_cell_refinement 'Bruker SMART'
_computing_data_collection 'Bruker SMART'
_computing_data_reduction 'Bruker SHELXTL'
_computing_molecular_graphics 'Bruker SHELXTL'
_computing_publication_material 'Bruker SHELXTL'
_computing_structure_refinement 'SHELXL-97 (Sheldrick, 1997)'
_computing_structure_solution 'SHELXS-97 (Sheldrick, 1990)'
_diffrn_ambient_temperature 293(2)
_diffrn_measured_fraction_theta_full 0.999
_diffrn_measured_fraction_theta_max 0.999
_diffrn_measurement_device_type 'CCD area detector'
_diffrn_measurement_method 'phi and omega scans'
_diffrn_radiation_monochromator graphite
_diffrn_radiation_source 'fine-focus sealed tube'
_diffrn_radiation_type MoK\a
_diffrn_radiation_wavelength 0.71073
_diffrn_reflns_av_R_equivalents 0.0256
_diffrn_reflns_av_sigmaI/netI 0.0348
_diffrn_reflns_limit_h_max 9
_diffrn_reflns_limit_h_min -9
_diffrn_reflns_limit_k_max 16
_diffrn_reflns_limit_k_min -18
_diffrn_reflns_limit_l_max 12
_diffrn_reflns_limit_l_min -11
_diffrn_reflns_number 5191
_diffrn_reflns_theta_full 25.03
_diffrn_reflns_theta_max 25.03
_diffrn_reflns_theta_min 2.32
_exptl_absorpt_coefficient_mu 1.740
_exptl_absorpt_correction_T_max 0.6701
_exptl_absorpt_correction_T_min 0.6233
_exptl_absorpt_correction_type multi-scan
_exptl_absorpt_process_details SADABS
_exptl_crystal_density_diffrn 1.751
_exptl_crystal_density_method 'not measured'
_exptl_crystal_F_000 680
_exptl_crystal_size_max 0.30
_exptl_crystal_size_mid 0.25
_exptl_crystal_size_min 0.25
_refine_diff_density_max 0.487
_refine_diff_density_min -0.299
_refine_diff_density_rms 0.059
_refine_ls_extinction_method none
_refine_ls_goodness_of_fit_ref 0.924
_refine_ls_hydrogen_treatment mixed
_refine_ls_matrix_type full
_refine_ls_number_parameters 172
_refine_ls_number_reflns 2261
_refine_ls_number_restraints 0
_refine_ls_restrained_S_all 0.924
_refine_ls_R_factor_all 0.0443
_refine_ls_R_factor_gt 0.0275
_refine_ls_shift/su_max 0.005
_refine_ls_shift/su_mean 0.001
_refine_ls_structure_factor_coef Fsqd
_refine_ls_weighting_details 'calc w=1/[\s^2^(Fo^2^)+(0.0300P)^2^+0.8986P] where P=(Fo^2^+2Fc^2^)/3'
_refine_ls_weighting_scheme calc
_refine_ls_wR_factor_gt 0.0604
_refine_ls_wR_factor_ref 0.0669
_reflns_number_gt 1737
_reflns_number_total 2261
_reflns_threshold_expression >2sigma(I)
_cod_data_source_file b110864f.txt
_cod_data_source_block 1
_cod_depositor_comments
;
The following automatic conversions were performed:

'_symmetry_cell_setting' value 'Monoclinic' changed to 'monoclinic'
according to
/usr/data/users/saulius/automatic-downloads/retrospective/RSC/lib/dictionaries/cif_core.dic
dictionary named 'cif_core.dic' version 2.4.2 from
2011-04-26.

'_exptl_absorpt_correction_type' value 'MULTI-SCAN'
changed to 'multi-scan' according to
/usr/data/users/saulius/automatic-downloads/retrospective/RSC/lib/dictionaries/cif_core.dic
dictionary named 'cif_core.dic' version 2.4.2 from 2011-04-26.

Automatic conversion script
Id: cif_fix_values 2281 2013-09-26 08:29:07Z andrius 
;
_cod_original_cell_volume 1282.5(7)
_cod_original_sg_symbol_H-M P21/n
_cod_database_code 7114105

loop_
_symmetry_equiv_pos_as_xyz
'x, y, z'
'-x+1/2, y+1/2, -z+1/2'
'-x, -y, -z'
'x-1/2, -y-1/2, z-1/2'

loop_
_atom_site_label
_atom_site_type_symbol
_atom_site_fract_x
_atom_site_fract_y
_atom_site_fract_z
_atom_site_U_iso_or_equiv
_atom_site_adp_type
_atom_site_occupancy
_atom_site_symmetry_multiplicity
_atom_site_calc_flag
_atom_site_refinement_flags
Co1 Co 1.06055(5) 0.01363(2) 0.15992(3) 0.02990(13) Uani 1 1 d .
Cl1 Cl 1.32560(9) 0.05333(5) 0.23195(7) 0.0395(2) Uani 1 1 d .
Cl2 Cl 1.14265(11) -0.07492(5) -0.01859(7) 0.0462(2) Uani 1 1 d .
N1 N 0.9357(3) 0.08679(14) 0.30477(19) 0.0259(5) Uani 1 1 d .
N2 N 0.7301(3) 0.15958(16) 0.4889(2) 0.0400(6) Uani 1 1 d .
N3 N 0.9604(3) -0.08450(14) 0.2674(2) 0.0314(5) Uani 1 1 d .
C1 C 0.9332(3) 0.17591(16) 0.3244(2) 0.0257(6) Uani 1 1 d .
C2 C 1.0358(4) 0.23269(18) 0.2550(3) 0.0330(7) Uani 1 1 d .
H2A H 1.1028 0.2102 0.1924 0.040 Uiso 1 1 calc R
C3 C 1.0366(4) 0.32076(18) 0.2797(3) 0.0358(7) Uani 1 1 d .
H3A H 1.1055 0.3578 0.2341 0.043 Uiso 1 1 calc R
C4 C 0.9352(4) 0.35655(19) 0.3729(3) 0.0391(7) Uani 1 1 d .
H4A H 0.9384 0.4167 0.3889 0.047 Uiso 1 1 calc R
C5 C 0.8327(4) 0.30351(18) 0.4397(3) 0.0355(7) Uani 1 1 d .
H5A H 0.7640 0.3278 0.5000 0.043 Uiso 1 1 calc R
C6 C 0.8297(3) 0.21194(18) 0.4184(2) 0.0301(6) Uani 1 1 d .
C7 C 0.7392(4) 0.0749(2) 0.4690(3) 0.0402(7) Uani 1 1 d .
H7A H 0.6741 0.0378 0.5174 0.048 Uiso 1 1 calc R
C8 C 0.8428(3) 0.03672(17) 0.3779(2) 0.0285(6) Uani 1 1 d .
C9 C 0.8588(4) -0.05935(17) 0.3610(2) 0.0309(6) Uani 1 1 d .
C10 C 0.7827(4) -0.12034(19) 0.4373(3) 0.0413(8) Uani 1 1 d .
H10A H 0.7134 -0.1019 0.5012 0.050 Uiso 1 1 calc R
C11 C 0.8109(4) -0.2089(2) 0.4176(3) 0.0462(8) Uani 1 1 d .
H11A H 0.7595 -0.2507 0.4674 0.055 Uiso 1 1 calc R
C12 C 0.9155(4) -0.2348(2) 0.3237(3) 0.0443(8) Uani 1 1 d .
H12A H 0.9377 -0.2941 0.3100 0.053 Uiso 1 1 calc R
C13 C 0.9868(4) -0.17075(18) 0.2503(3) 0.0383(7) Uani 1 1 d .
H13A H 1.0563 -0.1883 0.1861 0.046 Uiso 1 1 calc R

loop_
_atom_site_aniso_label
_atom_site_aniso_U_11
_atom_site_aniso_U_22
_atom_site_aniso_U_33
_atom_site_aniso_U_23
_atom_site_aniso_U_13
_atom_site_aniso_U_12
Co1 0.0423(2) 0.0274(2) 0.0200(2) -0.00156(15) 0.00143(16) 0.00212(17)
Cl1 0.0418(4) 0.0375(4) 0.0394(4) -0.0015(3) 0.0032(3) -0.0013(3)
Cl2 0.0654(5) 0.0473(5) 0.0256(4) -0.0098(3) -0.0048(4) 0.0259(4)
N1 0.0322(13) 0.0273(12) 0.0182(11) -0.0019(9) 0.0005(10) -0.0014(10)
N2 0.0481(16) 0.0425(15) 0.0300(14) -0.0033(11) 0.0125(12) -0.0005(12)
N3 0.0408(14) 0.0260(12) 0.0272(13) -0.0035(10) -0.0045(11) -0.0016(10)
C1 0.0306(14) 0.0266(14) 0.0197(14) -0.0014(11) -0.0041(11) 0.0016(12)
C2 0.0400(17) 0.0321(16) 0.0273(15) -0.0011(12) 0.0083(13) 0.0010(13)
C3 0.0424(17) 0.0307(16) 0.0344(17) 0.0030(12) 0.0023(14) -0.0044(13)
C4 0.0476(19) 0.0266(16) 0.0427(18) -0.0076(13) -0.0063(16) 0.0024(14)
C5 0.0432(18) 0.0364(16) 0.0270(16) -0.0076(13) 0.0008(13) 0.0078(14)
C6 0.0333(16) 0.0354(16) 0.0214(14) -0.0030(12) -0.0001(13) 0.0034(12)
C7 0.0495(19) 0.0406(18) 0.0311(16) 0.0028(13) 0.0135(15) -0.0049(15)
C8 0.0312(15) 0.0331(16) 0.0211(14) 0.0002(11) -0.0034(12) -0.0034(12)
C9 0.0395(17) 0.0299(16) 0.0229(14) 0.0015(12) -0.0078(13) -0.0061(13)
C10 0.054(2) 0.0418(19) 0.0280(16) 0.0052(13) -0.0007(15) -0.0111(15)
C11 0.062(2) 0.0353(18) 0.0400(19) 0.0109(14) -0.0141(17) -0.0154(15)
C12 0.058(2) 0.0263(16) 0.047(2) 0.0041(14) -0.0242(17) -0.0052(14)
C13 0.0475(18) 0.0302(16) 0.0365(17) -0.0040(13) -0.0102(14) 0.0018(14)

loop_
_atom_type_symbol
_atom_type_description
_atom_type_scat_dispersion_real
_atom_type_scat_dispersion_imag
_atom_type_scat_source
C C 0.0033 0.0016 'International Tables Vol C Tables 4.2.6.8 and 6.1.1.4'
H H 0.0000 0.0000 'International Tables Vol C Tables 4.2.6.8 and 6.1.1.4'
N N 0.0061 0.0033 'International Tables Vol C Tables 4.2.6.8 and 6.1.1.4'
Cl Cl 0.1484 0.1585 'International Tables Vol C Tables 4.2.6.8 and 6.1.1.4'
Co Co 0.3494 0.9721 'International Tables Vol C Tables 4.2.6.8 and 6.1.1.4'

loop_
_geom_angle_atom_site_label_1
_geom_angle_atom_site_label_2
_geom_angle_atom_site_label_3
_geom_angle
_geom_angle_site_symmetry_1
_geom_angle_site_symmetry_3
N3 Co1 N1 77.39(9) . .
N3 Co1 Cl1 111.17(7) . .
N1 Co1 Cl1 92.74(6) . .
N3 Co1 Cl2 112.57(7) . 3_755
N1 Co1 Cl2 87.00(6) . 3_755
Cl1 Co1 Cl2 135.05(4) . 3_755
N3 Co1 Cl2 98.87(7) . .
N1 Co1 Cl2 168.41(6) . .
Cl1 Co1 Cl2 98.83(3) . .
Cl2 Co1 Cl2 84.34(3) 3_755 .
Co1 Cl2 Co1 95.66(3) 3_755 .
C8 N1 C1 117.7(2) . .
C8 N1 Co1 113.42(17) . .
C1 N1 Co1 128.72(17) . .
C7 N2 C6 116.8(2) . .
C13 N3 C9 118.2(2) . .
C13 N3 Co1 124.8(2) . .
C9 N3 Co1 117.00(17) . .
N1 C1 C2 120.9(2) . .
N1 C1 C6 120.0(2) . .
C2 C1 C6 119.1(2) . .
C3 C2 C1 119.8(3) . .
C2 C3 C4 121.2(3) . .
C5 C4 C3 120.1(3) . .
C4 C5 C6 120.5(3) . .
N2 C6 C5 119.6(2) . .
N2 C6 C1 121.2(2) . .
C5 C6 C1 119.1(2) . .
N2 C7 C8 123.5(3) . .
N1 C8 C7 120.7(2) . .
N1 C8 C9 116.4(2) . .
C7 C8 C9 122.9(2) . .
N3 C9 C10 121.5(3) . .
N3 C9 C8 115.1(2) . .
C10 C9 C8 123.3(3) . .
C11 C10 C9 119.2(3) . .
C12 C11 C10 119.6(3) . .
C11 C12 C13 118.4(3) . .
N3 C13 C12 123.0(3) . .

loop_
_geom_bond_atom_site_label_1
_geom_bond_atom_site_label_2
_geom_bond_distance
_geom_bond_site_symmetry_2
Co1 N3 2.055(2) .
Co1 N1 2.168(2) .
Co1 Cl1 2.2842(10) .
Co1 Cl2 2.3651(10) 3_755
Co1 Cl2 2.4432(9) .
Cl2 Co1 2.3651(10) 3_755
N1 C8 1.326(3) .
N1 C1 1.371(3) .
N2 C7 1.306(4) .
N2 C6 1.360(3) .
N3 C13 1.340(3) .
N3 C9 1.356(3) .
C1 C2 1.408(4) .
C1 C6 1.424(3) .
C2 C3 1.364(4) .
C3 C4 1.405(4) .
C4 C5 1.358(4) .
C5 C6 1.410(4) .
C7 C8 1.415(4) .
C8 C9 1.477(4) .
C9 C10 1.384(4) .
C10 C11 1.380(4) .
C11 C12 1.376(4) .
C12 C13 1.381(4) .

loop_
_geom_torsion_atom_site_label_1
_geom_torsion_atom_site_label_2
_geom_torsion_atom_site_label_3
_geom_torsion_atom_site_label_4
_geom_torsion
_geom_torsion_site_symmetry_1
_geom_torsion_site_symmetry_4
N3 Co1 Cl2 Co1 112.02(7) . 3_755
N1 Co1 Cl2 Co1 41.8(3) . 3_755
Cl1 Co1 Cl2 Co1 -134.77(4) . 3_755
Cl2 Co1 Cl2 Co1 0.0 3_755 3_755
N3 Co1 N1 C8 -7.87(17) . .
Cl1 Co1 N1 C8 -118.95(17) . .
Cl2 Co1 N1 C8 106.06(17) 3_755 .
Cl2 Co1 N1 C8 64.4(4) . .
N3 Co1 N1 C1 176.4(2) . .
Cl1 Co1 N1 C1 65.3(2) . .
Cl2 Co1 N1 C1 -69.7(2) 3_755 .
Cl2 Co1 N1 C1 -111.4(3) . .
N1 Co1 N3 C13 -174.7(2) . .
Cl1 Co1 N3 C13 -86.7(2) . .
Cl2 Co1 N3 C13 104.0(2) 3_755 .
Cl2 Co1 N3 C13 16.4(2) . .
N1 Co1 N3 C9 6.13(18) . .
Cl1 Co1 N3 C9 94.18(19) . .
Cl2 Co1 N3 C9 -75.18(19) 3_755 .
Cl2 Co1 N3 C9 -162.70(18) . .
C8 N1 C1 C2 176.5(2) . .
Co1 N1 C1 C2 -7.9(4) . .
C8 N1 C1 C6 -1.6(3) . .
Co1 N1 C1 C6 173.97(18) . .
N1 C1 C2 C3 -177.2(3) . .
C6 C1 C2 C3 0.9(4) . .
C1 C2 C3 C4 -0.6(4) . .
C2 C3 C4 C5 -0.6(4) . .
C3 C4 C5 C6 1.5(4) . .
C7 N2 C6 C5 -176.6(3) . .
C7 N2 C6 C1 2.5(4) . .
C4 C5 C6 N2 178.0(3) . .
C4 C5 C6 C1 -1.1(4) . .
N1 C1 C6 N2 -1.0(4) . .
C2 C1 C6 N2 -179.2(2) . .
N1 C1 C6 C5 178.1(2) . .
C2 C1 C6 C5 -0.1(4) . .
C6 N2 C7 C8 -1.4(4) . .
C1 N1 C8 C7 2.8(4) . .
Co1 N1 C8 C7 -173.5(2) . .
C1 N1 C8 C9 -175.3(2) . .
Co1 N1 C8 C9 8.4(3) . .
N2 C7 C8 N1 -1.3(4) . .
N2 C7 C8 C9 176.7(3) . .
C13 N3 C9 C10 -0.3(4) . .
Co1 N3 C9 C10 178.9(2) . .
C13 N3 C9 C8 177.1(2) . .
Co1 N3 C9 C8 -3.7(3) . .
N1 C8 C9 N3 -3.5(4) . .
C7 C8 C9 N3 178.5(3) . .
N1 C8 C9 C10 173.9(3) . .
C7 C8 C9 C10 -4.1(4) . .
N3 C9 C10 C11 0.0(4) . .
C8 C9 C10 C11 -177.2(3) . .
C9 C10 C11 C12 0.8(5) . .
C10 C11 C12 C13 -1.2(4) . .
C9 N3 C13 C12 -0.1(4) . .
Co1 N3 C13 C12 -179.2(2) . .
C11 C12 C13 N3 0.9(4) . .
